data_9003542
loop_
_publ_author_name
'Bosi, F.'
'Andreozzi, G. B.'
'Ferrini, V.'
'Lucchesi, S.'

_publ_section_title
;Behavior of cation vacany in kenotetrahedral Cr-spinels from Albanian eastern
 belt ophiolites Sample: N2h, Provenance is Bulqize, Bulqiza massif, Sequence
 is tectonite
;
_journal_name_full 'American Mineralogist'
_journal_page_first 1367
_journal_page_last 1373
_journal_volume 89
_journal_year 2004
_chemical_formula_sum 'Al0.388 Cr1.548 Fe0.4 Mg0.648 Mn0.006 O4 Si0.001 Ti0.002 V0.002'
_chemical_name_mineral Spinel
_space_group_IT_number 227
_symmetry_space_group_name_Hall '-F 4vw 2vw 3'
_symmetry_space_group_name_H-M 'F d -3 m :2'
_cell_angle_alpha 90
_cell_angle_beta 90
_cell_angle_gamma 90
_cell_length_a 8.3071
_cell_length_b 8.3071
_cell_length_c 8.3071
_cell_volume 573.256
_cell_formula_units_Z 8
_database_code_amcsd 0003632
_exptl_crystal_density_diffrn 4.486
_cod_original_sg_symbol_H-M 'F d 3 m'
_cod_original_formula_sum 'Al.388 Fe.4 Mg.648 Mn.006 Si.001 Cr1.548 V.002 Ti.002 O4'
_cod_database_code 9003542
_amcsd_formula_title Magnesiochromite

loop_
_space_group_symop_operation_xyz
x,y,z
x,1/2+y,1/2+z
1/2+x,y,1/2+z
1/2+x,1/2+y,z
3/4+z,1/2-x,1/4+y
3/4+z,-x,3/4+y
1/4+z,1/2-x,3/4+y
1/4+z,-x,1/4+y
3/4-y,1/2+z,1/4-x
3/4-y,+z,3/4-x
1/4-y,1/2+z,3/4-x
1/4-y,+z,1/4-x
3/4+x,1/2-y,1/4+z
3/4+x,-y,3/4+z
1/4+x,1/2-y,3/4+z
1/4+x,-y,1/4+z
3/4-z,1/2+x,1/4-y
3/4-z,+x,3/4-y
1/4-z,1/2+x,3/4-y
1/4-z,+x,1/4-y
3/4+y,1/2-z,1/4+x
3/4+y,-z,3/4+x
1/4+y,1/2-z,3/4+x
1/4+y,-z,1/4+x
3/4-x,1/2+y,1/4-z
3/4-x,+y,3/4-z
1/4-x,1/2+y,3/4-z
1/4-x,+y,1/4-z
1/2+x,3/4-z,1/4-y
1/2+x,1/4-z,3/4-y
+x,3/4-z,3/4-y
+x,1/4-z,1/4-y
1/2-z,3/4+y,1/4+x
1/2-z,1/4+y,3/4+x
-z,3/4+y,3/4+x
-z,1/4+y,1/4+x
1/2+y,3/4-x,1/4-z
1/2+y,1/4-x,3/4-z
+y,3/4-x,3/4-z
+y,1/4-x,1/4-z
1/2-x,3/4+z,1/4+y
1/2-x,1/4+z,3/4+y
-x,3/4+z,3/4+y
-x,1/4+z,1/4+y
1/2+z,3/4-y,1/4-x
1/2+z,1/4-y,3/4-x
+z,3/4-y,3/4-x
+z,1/4-y,1/4-x
1/2-y,3/4+x,1/4+z
1/2-y,1/4+x,3/4+z
-y,3/4+x,3/4+z
-y,1/4+x,1/4+z
x,1/2+z,1/2+y
x,+z,+y
1/2+x,1/2+z,+y
1/2+x,+z,1/2+y
-z,1/2-y,1/2-x
-z,-y,-x
1/2-z,1/2-y,-x
1/2-z,-y,1/2-x
y,1/2+x,1/2+z
y,+x,+z
1/2+y,1/2+x,+z
1/2+y,+x,1/2+z
-x,1/2-z,1/2-y
-x,-z,-y
1/2-x,1/2-z,-y
1/2-x,-z,1/2-y
z,1/2+y,1/2+x
z,+y,+x
1/2+z,1/2+y,+x
1/2+z,+y,1/2+x
-y,1/2-x,1/2-z
-y,-x,-z
1/2-y,1/2-x,-z
1/2-y,-x,1/2-z
3/4+z,1/4+x,1/2-y
3/4+z,3/4+x,-y
1/4+z,1/4+x,-y
1/4+z,3/4+x,1/2-y
3/4-y,1/4-z,1/2+x
3/4-y,3/4-z,+x
1/4-y,1/4-z,+x
1/4-y,3/4-z,1/2+x
3/4+x,1/4+y,1/2-z
3/4+x,3/4+y,-z
1/4+x,1/4+y,-z
1/4+x,3/4+y,1/2-z
3/4-z,1/4-x,1/2+y
3/4-z,3/4-x,+y
1/4-z,1/4-x,+y
1/4-z,3/4-x,1/2+y
3/4+y,1/4+z,1/2-x
3/4+y,3/4+z,-x
1/4+y,1/4+z,-x
1/4+y,3/4+z,1/2-x
3/4-x,1/4-y,1/2+z
3/4-x,3/4-y,+z
1/4-x,1/4-y,+z
1/4-x,3/4-y,1/2+z
-z,3/4+x,3/4+y
-z,1/4+x,1/4+y
1/2-z,3/4+x,1/4+y
1/2-z,1/4+x,3/4+y
y,3/4-z,3/4-x
y,1/4-z,1/4-x
1/2+y,3/4-z,1/4-x
1/2+y,1/4-z,3/4-x
-x,3/4+y,3/4+z
-x,1/4+y,1/4+z
1/2-x,3/4+y,1/4+z
1/2-x,1/4+y,3/4+z
z,3/4-x,3/4-y
z,1/4-x,1/4-y
1/2+z,3/4-x,1/4-y
1/2+z,1/4-x,3/4-y
-y,3/4+z,3/4+x
-y,1/4+z,1/4+x
1/2-y,3/4+z,1/4+x
1/2-y,1/4+z,3/4+x
x,3/4-y,3/4-z
x,1/4-y,1/4-z
1/2+x,3/4-y,1/4-z
1/2+x,1/4-y,3/4-z
1/4-x,1/2+z,3/4-y
1/4-x,+z,1/4-y
3/4-x,1/2+z,1/4-y
3/4-x,+z,3/4-y
1/4+z,1/2-y,3/4+x
1/4+z,-y,1/4+x
3/4+z,1/2-y,1/4+x
3/4+z,-y,3/4+x
1/4-y,1/2+x,3/4-z
1/4-y,+x,1/4-z
3/4-y,1/2+x,1/4-z
3/4-y,+x,3/4-z
1/4+x,1/2-z,3/4+y
1/4+x,-z,1/4+y
3/4+x,1/2-z,1/4+y
3/4+x,-z,3/4+y
1/4-z,1/2+y,3/4-x
1/4-z,+y,1/4-x
3/4-z,1/2+y,1/4-x
3/4-z,+y,3/4-x
1/4+y,1/2-x,3/4+z
1/4+y,-x,1/4+z
3/4+y,1/2-x,1/4+z
3/4+y,-x,3/4+z
3/4-x,3/4-z,y
3/4-x,1/4-z,1/2+y
1/4-x,3/4-z,1/2+y
1/4-x,1/4-z,y
3/4+z,3/4+y,-x
3/4+z,1/4+y,1/2-x
1/4+z,3/4+y,1/2-x
1/4+z,1/4+y,-x
3/4-y,3/4-x,z
3/4-y,1/4-x,1/2+z
1/4-y,3/4-x,1/2+z
1/4-y,1/4-x,z
3/4+x,3/4+z,-y
3/4+x,1/4+z,1/2-y
1/4+x,3/4+z,1/2-y
1/4+x,1/4+z,-y
3/4-z,3/4-y,x
3/4-z,1/4-y,1/2+x
1/4-z,3/4-y,1/2+x
1/4-z,1/4-y,x
3/4+y,3/4+x,-z
3/4+y,1/4+x,1/2-z
1/4+y,3/4+x,1/2-z
1/4+y,1/4+x,-z
-z,-x,-y
-z,1/2-x,1/2-y
1/2-z,-x,1/2-y
1/2-z,1/2-x,-y
y,z,x
y,1/2+z,1/2+x
1/2+y,z,1/2+x
1/2+y,1/2+z,x
-x,-y,-z
-x,1/2-y,1/2-z
1/2-x,-y,1/2-z
1/2-x,1/2-y,-z
z,x,y
z,1/2+x,1/2+y
1/2+z,x,1/2+y
1/2+z,1/2+x,y
-y,-z,-x
-y,1/2-z,1/2-x
1/2-y,-z,1/2-x
1/2-y,1/2-z,-x

loop_
_atom_site_label
_atom_site_fract_x
_atom_site_fract_y
_atom_site_fract_z
_atom_site_occupancy
_atom_site_U_iso_or_equiv
_atom_site_type_symbol
_atom_site_attached_hydrogens
AlT 0.12500 0.12500 0.12500 0.01000 0.00640 Al 0
Fe2+T 0.12500 0.12500 0.12500 0.33400 0.00640 Fe 0
Fe3+T 0.12500 0.12500 0.12500 0.01800 0.00640 Fe 0
MgT 0.12500 0.12500 0.12500 0.62600 0.00640 Mg 0
MnT 0.12500 0.12500 0.12500 0.00600 0.00640 Mn 0
SiT 0.12500 0.12500 0.12500 0.00100 0.00640 Si 0
AlM 0.50000 0.50000 0.50000 0.18900 0.00430 Al 0
Fe2+M 0.50000 0.50000 0.50000 0.00100 0.00430 Fe 0
Fe3+M 0.50000 0.50000 0.50000 0.02300 0.00430 Fe 0
MgM 0.50000 0.50000 0.50000 0.01100 0.00430 Mg 0
CrM 0.50000 0.50000 0.50000 0.77400 0.00430 Cr 0
VM 0.50000 0.50000 0.50000 0.00100 0.00430 V 0
TiM 0.50000 0.50000 0.50000 0.00100 0.00430 Ti 0
O 0.26223 0.26223 0.26223 1.00000 0.00640 O 0

loop_
_cod_changelog_entry_id
_cod_changelog_entry_author
_cod_changelog_entry_date
_cod_changelog_entry_text
1
;cod-tools version 3.8.0
Id: cif_guess_AMCSD_atom_types 9581 2023-05-17 12:35:41Z saulius
;
2023-05-23T09:17:11+03:00
;Derived atom types and hydrogen counts
from atom names that follow the AMCSD naming convention
(Wat == water, O-H == hydroxyl).
;

loop_
_cod_related_entry_id
_cod_related_entry_database
_cod_related_entry_code
1 AMCSD 0003632
